data_7006880
loop_
_publ_author_name
'MacDougall, Dugald J.'
'Noll, Bruce C.'
'Kennedy, Alan R.'
'Henderson, Kenneth W.'

_publ_section_title
;
 4-Methoxy- and 4-cyano-substituted lithium aryloxides: electronic
 effects of substituents on aggregation.
;
_journal_issue 15
_journal_name_full 'Dalton transactions (Cambridge, England : 2003)'
_journal_page_first 1875
_journal_page_last 1884
_journal_paper_doi 10.1039/b515011f
_journal_year 2006
_chemical_formula_moiety 'C48 H48 Li4 N4 O8'
_chemical_formula_sum 'C48 H48 Li4 N4 O8'
_chemical_formula_weight 836.66
_chemical_name_common 'lithium 4-methoxyphenoxide pyridine'
_chemical_name_systematic
;
?
;
_space_group_IT_number 88
_symmetry_cell_setting tetragonal
_symmetry_space_group_name_Hall '-I 4ad'
_symmetry_space_group_name_H-M 'I 41/a :2'
_atom_sites_solution_hydrogens geom
_atom_sites_solution_primary direct
_atom_sites_solution_secondary difmap
_audit_creation_method SHELXL-97
_cell_angle_alpha 90.00
_cell_angle_beta 90.00
_cell_angle_gamma 90.00
_cell_formula_units_Z 4
_cell_length_a 17.0224(4)
_cell_length_b 17.0224(4)
_cell_length_c 15.5545(4)
_cell_measurement_reflns_used 2680
_cell_measurement_temperature 123(2)
_cell_measurement_theta_max 27.48
_cell_measurement_theta_min 1.00
_cell_volume 4507.10(19)
_computing_data_collection 'Denzo & Collect'
_computing_structure_refinement 'SHELXL-97 (Sheldrick, 1997)'
_diffrn_ambient_temperature 123(2)
_diffrn_measured_fraction_theta_full 1.000
_diffrn_measured_fraction_theta_max 1.000
_diffrn_measurement_device_type 'Nonius Kappa CCD'
_diffrn_measurement_method 'omega and phi scans'
_diffrn_radiation_monochromator graphite
_diffrn_radiation_source 'fine-focus sealed tube'
_diffrn_radiation_type MoK\a
_diffrn_radiation_wavelength 0.71073
_diffrn_reflns_av_R_equivalents 0.0444
_diffrn_reflns_av_sigmaI/netI 0.0587
_diffrn_reflns_limit_h_max 22
_diffrn_reflns_limit_h_min -22
_diffrn_reflns_limit_k_max 15
_diffrn_reflns_limit_k_min -15
_diffrn_reflns_limit_l_max 20
_diffrn_reflns_limit_l_min -19
_diffrn_reflns_number 5032
_diffrn_reflns_theta_full 27.43
_diffrn_reflns_theta_max 27.43
_diffrn_reflns_theta_min 1.77
_exptl_absorpt_coefficient_mu 0.082
_exptl_absorpt_correction_type none
_exptl_crystal_colour 'clear colourless'
_exptl_crystal_density_diffrn 1.233
_exptl_crystal_density_method 'not measured'
_exptl_crystal_description prism
_exptl_crystal_F_000 1760
_exptl_crystal_size_max 0.40
_exptl_crystal_size_mid 0.40
_exptl_crystal_size_min 0.25
_refine_diff_density_max 0.150
_refine_diff_density_min -0.188
_refine_diff_density_rms 0.039
_refine_ls_extinction_method none
_refine_ls_goodness_of_fit_ref 1.019
_refine_ls_hydrogen_treatment refall
_refine_ls_matrix_type full
_refine_ls_number_parameters 193
_refine_ls_number_reflns 2579
_refine_ls_number_restraints 0
_refine_ls_restrained_S_all 1.019
_refine_ls_R_factor_all 0.0955
_refine_ls_R_factor_gt 0.0452
_refine_ls_shift/su_max 0.000
_refine_ls_shift/su_mean 0.000
_refine_ls_structure_factor_coef Fsqd
_refine_ls_weighting_details 'calc w=1/[\s^2^(Fo^2^)+(0.0398P)^2^+1.7128P] where P=(Fo^2^+2Fc^2^)/3'
_refine_ls_weighting_scheme calc
_refine_ls_wR_factor_gt 0.0860
_refine_ls_wR_factor_ref 0.1008
_reflns_number_gt 1631
_reflns_number_total 2579
_reflns_threshold_expression I>2sigma(I)
_cod_data_source_file b515011f.txt
_cod_data_source_block kengone2
_cod_original_cell_volume 4507.11(19)
_cod_original_sg_symbol_H-M I41/a
_cod_database_code 7006880

loop_
_symmetry_equiv_pos_as_xyz
'x, y, z'
'-x, -y+1/2, z'
'-y+3/4, x+1/4, z+1/4'
'y+1/4, -x+1/4, z+1/4'
'x+1/2, y+1/2, z+1/2'
'-x+1/2, -y+1, z+1/2'
'-y+5/4, x+3/4, z+3/4'
'y+3/4, -x+3/4, z+3/4'
'-x, -y, -z'
'x, y-1/2, -z'
'y-3/4, -x-1/4, -z-1/4'
'-y-1/4, x-1/4, -z-1/4'
'-x+1/2, -y+1/2, -z+1/2'
'x+1/2, y, -z+1/2'
'y-1/4, -x+1/4, -z+1/4'
'-y+1/4, x+1/4, -z+1/4'

loop_
_atom_site_label
_atom_site_type_symbol
_atom_site_fract_x
_atom_site_fract_y
_atom_site_fract_z
_atom_site_U_iso_or_equiv
_atom_site_adp_type
_atom_site_occupancy
_atom_site_symmetry_multiplicity
_atom_site_calc_flag
_atom_site_refinement_flags
_atom_site_disorder_assembly
_atom_site_disorder_group
Li1 Li 0.46558(16) 0.31792(15) -0.06383(15) 0.0286(6) Uani 1 1 d . . .
O1 O 0.42451(6) 0.20982(6) -0.06091(6) 0.0265(3) Uani 1 1 d . . .
O2 O 0.15634(7) 0.11257(8) 0.11216(7) 0.0436(4) Uani 1 1 d . . .
N3 N 0.41376(8) 0.37884(8) 0.03531(8) 0.0296(3) Uani 1 1 d . . .
C1 C 0.35893(9) 0.18741(8) -0.02002(9) 0.0237(4) Uani 1 1 d . . .
C2 C 0.36165(10) 0.13946(9) 0.05319(10) 0.0263(4) Uani 1 1 d . . .
C3 C 0.29359(10) 0.11574(10) 0.09462(10) 0.0296(4) Uani 1 1 d . . .
C4 C 0.22065(9) 0.13914(9) 0.06512(10) 0.0295(4) Uani 1 1 d . . .
C5 C 0.21601(10) 0.18714(10) -0.00630(10) 0.0301(4) Uani 1 1 d . . .
C6 C 0.28442(9) 0.21078(10) -0.04826(10) 0.0279(4) Uani 1 1 d . . .
C7 C 0.08121(12) 0.11965(15) 0.07402(14) 0.0500(5) Uani 1 1 d . . .
C8 C 0.38389(9) 0.45160(10) 0.03342(11) 0.0293(4) Uani 1 1 d . . .
C9 C 0.34434(10) 0.48551(10) 0.10149(11) 0.0335(4) Uani 1 1 d . . .
C10 C 0.33489(11) 0.44261(11) 0.17569(11) 0.0375(4) Uani 1 1 d . . .
C11 C 0.36503(11) 0.36745(11) 0.17945(11) 0.0369(4) Uani 1 1 d . . .
C12 C 0.40377(10) 0.33827(10) 0.10836(10) 0.0333(4) Uani 1 1 d . . .
H2 H 0.4131(10) 0.1204(9) 0.0741(9) 0.035(4) Uiso 1 1 d . . .
H3 H 0.2965(9) 0.0815(9) 0.1439(11) 0.036(4) Uiso 1 1 d . . .
H5 H 0.1659(10) 0.2046(9) -0.0274(10) 0.034(5) Uiso 1 1 d . . .
H6 H 0.2817(10) 0.2446(10) -0.0977(11) 0.041(5) Uiso 1 1 d . . .
H7A H 0.0644(12) 0.1797(13) 0.0668(13) 0.071(7) Uiso 1 1 d . . .
H7B H 0.0789(11) 0.0961(12) 0.0155(14) 0.064(6) Uiso 1 1 d . . .
H7C H 0.0454(12) 0.0915(11) 0.1135(12) 0.054(6) Uiso 1 1 d . . .
H8 H 0.3916(9) 0.4810(9) -0.0197(11) 0.033(4) Uiso 1 1 d . . .
H9 H 0.3246(9) 0.5387(11) 0.0952(10) 0.041(5) Uiso 1 1 d . . .
H10 H 0.3102(10) 0.4651(10) 0.2241(12) 0.043(5) Uiso 1 1 d . . .
H11 H 0.3609(9) 0.3360(9) 0.2314(10) 0.037(5) Uiso 1 1 d . . .
H12 H 0.4239(9) 0.2854(10) 0.1082(10) 0.032(4) Uiso 1 1 d . . .

loop_
_atom_site_aniso_label
_atom_site_aniso_U_11
_atom_site_aniso_U_22
_atom_site_aniso_U_33
_atom_site_aniso_U_23
_atom_site_aniso_U_13
_atom_site_aniso_U_12
Li1 0.0356(16) 0.0275(14) 0.0226(13) -0.0014(11) 0.0015(11) 0.0015(12)
O1 0.0284(6) 0.0285(6) 0.0226(5) 0.0016(5) 0.0044(5) -0.0016(5)
O2 0.0321(7) 0.0655(9) 0.0332(7) 0.0009(6) 0.0082(5) -0.0127(6)
N3 0.0330(8) 0.0288(8) 0.0271(7) -0.0032(6) -0.0008(6) 0.0012(6)
C1 0.0289(9) 0.0211(8) 0.0212(8) -0.0041(6) 0.0024(7) -0.0022(7)
C2 0.0289(9) 0.0264(9) 0.0235(8) 0.0013(7) -0.0019(7) 0.0003(7)
C3 0.0379(10) 0.0300(9) 0.0209(8) 0.0033(7) 0.0006(7) -0.0052(7)
C4 0.0289(9) 0.0367(10) 0.0229(8) -0.0065(7) 0.0047(7) -0.0061(8)
C5 0.0254(9) 0.0385(10) 0.0262(9) -0.0052(7) -0.0017(7) 0.0048(8)
C6 0.0334(9) 0.0294(9) 0.0210(8) 0.0016(7) 0.0000(7) 0.0032(7)
C7 0.0311(11) 0.0729(16) 0.0459(13) -0.0118(12) 0.0075(9) -0.0122(11)
C8 0.0292(9) 0.0294(9) 0.0293(9) 0.0009(8) -0.0004(7) -0.0008(7)
C9 0.0336(10) 0.0285(10) 0.0385(10) -0.0036(8) 0.0047(8) 0.0029(8)
C10 0.0429(11) 0.0355(11) 0.0343(10) -0.0087(8) 0.0120(8) -0.0022(8)
C11 0.0510(11) 0.0345(10) 0.0253(9) -0.0002(8) 0.0054(8) -0.0038(9)
C12 0.0445(11) 0.0259(9) 0.0295(9) -0.0017(8) -0.0036(8) 0.0029(8)

loop_
_atom_type_symbol
_atom_type_description
_atom_type_scat_dispersion_real
_atom_type_scat_dispersion_imag
_atom_type_scat_source
Li Li -0.0003 0.0001 'International Tables Vol C Tables 4.2.6.8 and 6.1.1.4'
O O 0.0106 0.0060 'International Tables Vol C Tables 4.2.6.8 and 6.1.1.4'
N N 0.0061 0.0033 'International Tables Vol C Tables 4.2.6.8 and 6.1.1.4'
C C 0.0033 0.0016 'International Tables Vol C Tables 4.2.6.8 and 6.1.1.4'
H H 0.0000 0.0000 'International Tables Vol C Tables 4.2.6.8 and 6.1.1.4'

loop_
_geom_angle_atom_site_label_1
_geom_angle_atom_site_label_2
_geom_angle_atom_site_label_3
_geom_angle
_geom_angle_site_symmetry_1
_geom_angle_site_symmetry_3
_geom_angle_publ_flag
O1 Li1 O1 95.06(12) 2_655 11_665 ?
O1 Li1 O1 96.60(12) 2_655 . ?
O1 Li1 O1 93.83(11) 11_665 . ?
O1 Li1 N3 121.42(13) 2_655 . ?
O1 Li1 N3 133.82(14) 11_665 . ?
O1 Li1 N3 107.55(13) . . ?
O1 Li1 Li1 48.97(9) 2_655 2_655 ?
O1 Li1 Li1 94.67(8) 11_665 2_655 ?
O1 Li1 Li1 47.69(9) . 2_655 ?
N3 Li1 Li1 130.05(8) . 2_655 ?
O1 Li1 Li1 93.72(9) 2_655 12_655 ?
O1 Li1 Li1 46.75(10) 11_665 12_655 ?
O1 Li1 Li1 47.45(7) . 12_655 ?
N3 Li1 Li1 141.23(15) . 12_655 ?
Li1 Li1 Li1 60.62(5) 2_655 12_655 ?
O1 Li1 Li1 47.55(7) 2_655 11_665 ?
O1 Li1 Li1 47.90(10) 11_665 11_665 ?
O1 Li1 Li1 92.81(8) . 11_665 ?
N3 Li1 Li1 158.66(15) . 11_665 ?
Li1 Li1 Li1 60.62(5) 2_655 11_665 ?
Li1 Li1 Li1 58.76(11) 12_655 11_665 ?
C1 O1 Li1 138.50(12) . 2_655 ?
C1 O1 Li1 122.82(12) . 12_655 ?
Li1 O1 Li1 85.69(12) 2_655 12_655 ?
C1 O1 Li1 124.94(12) . . ?
Li1 O1 Li1 83.34(12) 2_655 . ?
Li1 O1 Li1 84.65(12) 12_655 . ?
C4 O2 C7 117.56(14) . . ?
C8 N3 C12 116.55(14) . . ?
C8 N3 Li1 127.77(13) . . ?
C12 N3 Li1 115.47(13) . . ?
O1 C1 C6 121.66(13) . . ?
O1 C1 C2 121.58(14) . . ?
C6 C1 C2 116.75(14) . . ?
C3 C2 C1 121.32(15) . . ?
C3 C2 H2 119.5(9) . . ?
C1 C2 H2 119.2(9) . . ?
C4 C3 C2 120.84(15) . . ?
C4 C3 H3 118.9(10) . . ?
C2 C3 H3 120.2(10) . . ?
C5 C4 C3 119.26(15) . . ?
C5 C4 O2 124.74(15) . . ?
C3 C4 O2 115.99(14) . . ?
C4 C5 C6 119.97(16) . . ?
C4 C5 H5 120.6(9) . . ?
C6 C5 H5 119.4(9) . . ?
C5 C6 C1 121.86(15) . . ?
C5 C6 H6 120.5(10) . . ?
C1 C6 H6 117.7(10) . . ?
O2 C7 H7A 111.6(11) . . ?
O2 C7 H7B 112.6(12) . . ?
H7A C7 H7B 106.2(16) . . ?
O2 C7 H7C 104.8(11) . . ?
H7A C7 H7C 111.4(15) . . ?
H7B C7 H7C 110.4(15) . . ?
N3 C8 C9 123.69(16) . . ?
N3 C8 H8 116.3(9) . . ?
C9 C8 H8 120.1(9) . . ?
C10 C9 C8 118.58(17) . . ?
C10 C9 H9 122.7(10) . . ?
C8 C9 H9 118.7(10) . . ?
C9 C10 C11 118.99(16) . . ?
C9 C10 H10 120.4(10) . . ?
C11 C10 H10 120.6(10) . . ?
C10 C11 C12 118.52(17) . . ?
C10 C11 H11 121.3(9) . . ?
C12 C11 H11 120.2(9) . . ?
N3 C12 C11 123.67(16) . . ?
N3 C12 H12 115.7(9) . . ?
C11 C12 H12 120.6(9) . . ?

loop_
_geom_bond_atom_site_label_1
_geom_bond_atom_site_label_2
_geom_bond_distance
_geom_bond_site_symmetry_2
_geom_bond_publ_flag
Li1 O1 1.930(3) 2_655 ?
Li1 O1 1.955(3) 11_665 ?
Li1 O1 1.969(3) . ?
Li1 N3 2.057(3) . ?
Li1 Li1 2.592(5) 2_655 ?
Li1 Li1 2.642(4) 12_655 ?
Li1 Li1 2.642(4) 11_665 ?
O1 C1 1.3402(17) . ?
O1 Li1 1.930(3) 2_655 ?
O1 Li1 1.955(3) 12_655 ?
O2 C4 1.3922(19) . ?
O2 C7 1.415(2) . ?
N3 C8 1.339(2) . ?
N3 C12 1.340(2) . ?
C1 C6 1.400(2) . ?
C1 C2 1.402(2) . ?
C2 C3 1.386(2) . ?
C2 H2 0.989(17) . ?
C3 C4 1.382(2) . ?
C3 H3 0.964(17) . ?
C4 C5 1.381(2) . ?
C5 C6 1.394(2) . ?
C5 H5 0.962(17) . ?
C6 H6 0.961(18) . ?
C7 H7A 1.07(2) . ?
C7 H7B 1.00(2) . ?
C7 H7C 0.99(2) . ?
C8 C9 1.381(2) . ?
C8 H8 0.974(16) . ?
C9 C10 1.375(2) . ?
C9 H9 0.971(18) . ?
C10 C11 1.380(2) . ?
C10 H10 0.943(18) . ?
C11 C12 1.380(2) . ?
C11 H11 0.972(16) . ?
C12 H12 0.964(17) . ?

loop_
_geom_torsion_atom_site_label_1
_geom_torsion_atom_site_label_2
_geom_torsion_atom_site_label_3
_geom_torsion_atom_site_label_4
_geom_torsion
_geom_torsion_site_symmetry_1
_geom_torsion_site_symmetry_2
_geom_torsion_site_symmetry_3
_geom_torsion_site_symmetry_4
_geom_torsion_publ_flag
O1 Li1 O1 C1 144.23(11) 2_655 . . . ?
O1 Li1 O1 C1 -120.21(13) 11_665 . . . ?
N3 Li1 O1 C1 18.29(19) . . . . ?
Li1 Li1 O1 C1 146.95(16) 2_655 . . . ?
Li1 Li1 O1 C1 -126.77(15) 12_655 . . . ?
Li1 Li1 O1 C1 -168.19(12) 11_665 . . . ?
O1 Li1 O1 Li1 -2.72(15) 2_655 . . 2_655 ?
O1 Li1 O1 Li1 92.83(11) 11_665 . . 2_655 ?
N3 Li1 O1 Li1 -128.67(9) . . . 2_655 ?
Li1 Li1 O1 Li1 86.28(11) 12_655 . . 2_655 ?
Li1 Li1 O1 Li1 44.86(15) 11_665 . . 2_655 ?
O1 Li1 O1 Li1 -88.99(12) 2_655 . . 12_655 ?
O1 Li1 O1 Li1 6.56(11) 11_665 . . 12_655 ?
N3 Li1 O1 Li1 145.06(14) . . . 12_655 ?
Li1 Li1 O1 Li1 -86.28(11) 2_655 . . 12_655 ?
Li1 Li1 O1 Li1 -41.42(14) 11_665 . . 12_655 ?
O1 Li1 N3 C8 114.11(18) 2_655 . . . ?
O1 Li1 N3 C8 -22.7(3) 11_665 . . . ?
O1 Li1 N3 C8 -136.35(15) . . . . ?
Li1 Li1 N3 C8 174.68(19) 2_655 . . . ?
Li1 Li1 N3 C8 -94.0(2) 12_655 . . . ?
Li1 Li1 N3 C8 61.7(5) 11_665 . . . ?
O1 Li1 N3 C12 -71.27(19) 2_655 . . . ?
O1 Li1 N3 C12 151.88(18) 11_665 . . . ?
O1 Li1 N3 C12 38.27(18) . . . . ?
Li1 Li1 N3 C12 -10.7(3) 2_655 . . . ?
Li1 Li1 N3 C12 80.6(3) 12_655 . . . ?
Li1 Li1 N3 C12 -123.7(4) 11_665 . . . ?
Li1 O1 C1 C6 -165.98(15) 2_655 . . . ?
Li1 O1 C1 C6 -39.5(2) 12_655 . . . ?
Li1 O1 C1 C6 68.84(19) . . . . ?
Li1 O1 C1 C2 14.1(2) 2_655 . . . ?
Li1 O1 C1 C2 140.54(15) 12_655 . . . ?
Li1 O1 C1 C2 -111.08(16) . . . . ?
O1 C1 C2 C3 -179.26(14) . . . . ?
C6 C1 C2 C3 0.8(2) . . . . ?
C1 C2 C3 C4 -0.4(2) . . . . ?
C2 C3 C4 C5 -0.4(2) . . . . ?
C2 C3 C4 O2 -179.33(14) . . . . ?
C7 O2 C4 C5 15.2(2) . . . . ?
C7 O2 C4 C3 -165.88(16) . . . . ?
C3 C4 C5 C6 0.6(2) . . . . ?
O2 C4 C5 C6 179.50(14) . . . . ?
C4 C5 C6 C1 -0.2(2) . . . . ?
O1 C1 C6 C5 179.53(14) . . . . ?
C2 C1 C6 C5 -0.5(2) . . . . ?
C12 N3 C8 C9 -0.1(2) . . . . ?
Li1 N3 C8 C9 174.49(15) . . . . ?
N3 C8 C9 C10 0.1(3) . . . . ?
C8 C9 C10 C11 -0.1(3) . . . . ?
C9 C10 C11 C12 0.1(3) . . . . ?
C8 N3 C12 C11 0.1(2) . . . . ?
Li1 N3 C12 C11 -175.12(16) . . . . ?
C10 C11 C12 N3 -0.2(3) . . . . ?
